data_1511928
loop_
_publ_author_name
'Masubuti, Hironori'
'Endo, Yasuhisa'
'Araya, Hiroshi'
'Uekusa, Hidehiro'
'Fujimoto, Yoshinori'

_publ_section_title
;
 Establishment of Benzodioxazine Core Structure for Sarcodonin Class of
 Natural Products by X-ray Analysis
;
_journal_issue 9
_journal_name_full 'Organic Letters'
_journal_page_first 2076
_journal_paper_doi 10.1021/ol400595k
_journal_volume 15
_journal_year 2013
_chemical_absolute_configuration syn
_chemical_formula_moiety 'C41 H46 N2 O15'
_chemical_formula_sum 'C41 H46 N2 O15'
_chemical_formula_weight 806.80
_space_group_IT_number 4
_symmetry_cell_setting monoclinic
_symmetry_Int_Tables_number 4
_symmetry_space_group_name_Hall 'P 2yb'
_symmetry_space_group_name_H-M 'P 1 21 1'
_atom_sites_solution_hydrogens geom
_atom_sites_solution_primary direct
_atom_sites_solution_secondary difmap
_audit_creation_method SHELXL-97
_cell_angle_alpha 90.00
_cell_angle_beta 95.612(2)
_cell_angle_gamma 90.00
_cell_formula_units_Z 4
_cell_length_a 10.5602(5)
_cell_length_b 10.4546(4)
_cell_length_c 37.7085(15)
_cell_measurement_reflns_used 49182
_cell_measurement_temperature 173(2)
_cell_measurement_theta_max 68.24
_cell_measurement_theta_min 3.53
_cell_volume 4143.2(3)
_computing_cell_refinement RAPID-AUTO
_computing_data_collection RAPID-AUTO
_computing_data_reduction RAPID-AUTO
_computing_structure_refinement 'SHELXL-97 (Sheldrick, 2008)'
_diffrn_ambient_pressure 101.3
_diffrn_ambient_temperature 173(2)
_diffrn_detector_area_resol_mean 10.0
_diffrn_measured_fraction_theta_full 0.983
_diffrn_measured_fraction_theta_max 0.983
_diffrn_measurement_device_type 'RIGAKU R-AXIS RAPID'
_diffrn_measurement_method \w-scan
_diffrn_radiation_monochromator graphite
_diffrn_radiation_probe x-ray
_diffrn_radiation_type CuK\a
_diffrn_radiation_wavelength 1.54186
_diffrn_reflns_av_R_equivalents 0.0939
_diffrn_reflns_av_sigmaI/netI 0.1374
_diffrn_reflns_limit_h_max 12
_diffrn_reflns_limit_h_min -12
_diffrn_reflns_limit_k_max 12
_diffrn_reflns_limit_k_min -12
_diffrn_reflns_limit_l_max 45
_diffrn_reflns_limit_l_min -45
_diffrn_reflns_number 49182
_diffrn_reflns_theta_full 68.24
_diffrn_reflns_theta_max 68.24
_diffrn_reflns_theta_min 3.53
_diffrn_source 'fine-focus rotating anode x-ray'
_diffrn_source_type RIGAKU
_exptl_absorpt_coefficient_mu 0.832
_exptl_absorpt_correction_T_max 0.9755
_exptl_absorpt_correction_T_min 0.7270
_exptl_absorpt_correction_type multi-scan
_exptl_absorpt_process_details 'abscor Higashi RIGAKU'
_exptl_crystal_colour colorless
_exptl_crystal_density_diffrn 1.293
_exptl_crystal_density_method 'not measured'
_exptl_crystal_description needle
_exptl_crystal_F_000 1704
_exptl_crystal_size_max 0.20
_exptl_crystal_size_mid 0.04
_exptl_crystal_size_min 0.03
_refine_diff_density_max 0.523
_refine_diff_density_min -0.379
_refine_diff_density_rms 0.062
_refine_ls_abs_structure_details 'Flack H D (1983), Acta Cryst. A39, 876-881'
_refine_ls_abs_structure_Flack -0.3(3)
_refine_ls_extinction_method none
_refine_ls_goodness_of_fit_ref 0.975
_refine_ls_hydrogen_treatment constr
_refine_ls_matrix_type full
_refine_ls_number_parameters 1066
_refine_ls_number_reflns 14887
_refine_ls_number_restraints 11
_refine_ls_restrained_S_all 0.978
_refine_ls_R_factor_all 0.1734
_refine_ls_R_factor_gt 0.0765
_refine_ls_shift/su_max 0.000
_refine_ls_shift/su_mean 0.000
_refine_ls_structure_factor_coef Fsqd
_refine_ls_weighting_details 'calc w=1/[\s^2^(Fo^2^)+(0.0883P)^2^+0.0000P] where P=(Fo^2^+2Fc^2^)/3'
_refine_ls_weighting_scheme calc
_refine_ls_wR_factor_gt 0.1660
_refine_ls_wR_factor_ref 0.2199
_reflns_number_gt 6372
_reflns_number_total 14887
_reflns_threshold_expression >2\s(I)
_cod_data_source_file ol400595k_si_002.cif
_cod_data_source_block shelx
_cod_original_sg_symbol_H-M 'P 21'
_cod_database_code 1511928

loop_
_symmetry_equiv_pos_as_xyz
'x, y, z'
'-x, y+1/2, -z'

loop_
_atom_site_label
_atom_site_type_symbol
_atom_site_fract_x
_atom_site_fract_y
_atom_site_fract_z
_atom_site_U_iso_or_equiv
_atom_site_adp_type
_atom_site_occupancy
_atom_site_symmetry_multiplicity
_atom_site_calc_flag
_atom_site_refinement_flags
_atom_site_disorder_assembly
_atom_site_disorder_group
C1 C 1.2883(8) 0.0852(8) 0.19072(18) 0.080(2) Uani 1 1 d . . .
H1A H 1.2078 0.0449 0.1953 0.120 Uiso 1 1 calc R . .
H1B H 1.3387 0.0250 0.1779 0.120 Uiso 1 1 calc R . .
H1C H 1.2709 0.1621 0.1762 0.120 Uiso 1 1 calc R . .
O2 O 1.3576(5) 0.1196(5) 0.22370(13) 0.0858(17) Uani 1 1 d . . .
C3 C 1.3053(7) 0.2102(7) 0.2441(2) 0.066(2) Uani 1 1 d . . .
C4 C 1.1918(7) 0.2656(7) 0.23631(18) 0.0591(18) Uani 1 1 d . . .
H4 H 1.1407 0.2438 0.2150 0.071 Uiso 1 1 calc R . .
C5 C 1.1493(6) 0.3553(7) 0.25966(18) 0.0585(18) Uani 1 1 d . . .
H5 H 1.0678 0.3927 0.2539 0.070 Uiso 1 1 calc R . .
C6 C 1.2184(6) 0.3929(6) 0.29057(16) 0.0468(16) Uani 1 1 d . . .
C7 C 1.3334(8) 0.3348(10) 0.2970(2) 0.109(4) Uani 1 1 d . . .
H7 H 1.3858 0.3569 0.3181 0.130 Uiso 1 1 calc R . .
C8 C 1.3777(8) 0.2446(10) 0.2742(2) 0.115(4) Uani 1 1 d . . .
H8 H 1.4591 0.2068 0.2798 0.138 Uiso 1 1 calc R . .
C9 C 1.1705(6) 0.4883(6) 0.31543(16) 0.0444(15) Uani 1 1 d . . .
C10 C 1.1641(5) 0.6163(6) 0.30787(16) 0.0431(15) Uani 1 1 d . . .
O11 O 1.1976(4) 0.6584(4) 0.27490(11) 0.0527(11) Uani 1 1 d . . .
C12 C 1.3154(7) 0.7181(7) 0.2748(2) 0.063(2) Uani 1 1 d . . .
C13 C 1.3325(7) 0.7578(8) 0.23735(17) 0.071(2) Uani 1 1 d . . .
H13A H 1.3676 0.8446 0.2375 0.106 Uiso 1 1 calc R . .
H13B H 1.2500 0.7563 0.2230 0.106 Uiso 1 1 calc R . .
H13C H 1.3910 0.6986 0.2271 0.106 Uiso 1 1 calc R . .
O14 O 1.3848(4) 0.7345(5) 0.30129(13) 0.0766(16) Uani 1 1 d . . .
C15 C 1.1168(5) 0.7034(6) 0.33087(17) 0.0454(15) Uani 1 1 d . . .
O16 O 1.1216(4) 0.8345(4) 0.32173(11) 0.0560(11) Uani 1 1 d . . .
C17 C 1.0220(8) 0.8776(7) 0.29876(19) 0.0617(19) Uani 1 1 d . . .
O18 O 0.9267(5) 0.8136(6) 0.29254(15) 0.0905(17) Uani 1 1 d . . .
C19 C 1.0452(8) 1.0079(7) 0.28494(19) 0.082(2) Uani 1 1 d . . .
H19A H 1.0698 1.0015 0.2606 0.122 Uiso 1 1 calc R . .
H19B H 1.1137 1.0491 0.3002 0.122 Uiso 1 1 calc R . .
H19C H 0.9673 1.0589 0.2848 0.122 Uiso 1 1 calc R . .
C20 C 1.1273(6) 0.4518(6) 0.34723(17) 0.0478(16) Uani 1 1 d . . .
O21 O 1.1375(4) 0.3231(4) 0.35864(11) 0.0589(12) Uani 1 1 d . . .
C22 C 1.0334(8) 0.2484(7) 0.35149(19) 0.0603(19) Uani 1 1 d . . .
O23 O 0.9442(5) 0.2820(5) 0.33123(13) 0.0811(15) Uani 1 1 d . . .
C24 C 1.0475(8) 0.1236(7) 0.37183(18) 0.080(2) Uani 1 1 d . . .
H24A H 0.9871 0.0608 0.3607 0.120 Uiso 1 1 calc R . .
H24B H 1.0299 0.1379 0.3966 0.120 Uiso 1 1 calc R . .
H24C H 1.1344 0.0914 0.3714 0.120 Uiso 1 1 calc R . .
C25 C 1.0765(6) 0.5381(7) 0.36933(16) 0.0497(17) Uani 1 1 d . . .
O26 O 1.0213(4) 0.4894(4) 0.39961(12) 0.0582(12) Uani 1 1 d . . .
C27 C 1.1035(9) 0.4549(8) 0.4273(2) 0.071(2) Uani 1 1 d . . .
O28 O 1.2151(6) 0.4766(6) 0.42924(13) 0.0854(17) Uani 1 1 d . . .
C29 C 1.0320(8) 0.3819(8) 0.45431(18) 0.089(3) Uani 1 1 d . . .
H29A H 1.0895 0.3654 0.4758 0.133 Uiso 1 1 calc R . .
H29B H 1.0011 0.3004 0.4439 0.133 Uiso 1 1 calc R . .
H29C H 0.9596 0.4331 0.4605 0.133 Uiso 1 1 calc R . .
C30 C 1.0712(6) 0.6666(7) 0.36231(17) 0.0492(16) Uani 1 1 d . . .
C31 C 1.0148(6) 0.7560(6) 0.38728(15) 0.0440(15) Uani 1 1 d . . .
C32 C 1.0892(6) 0.8305(6) 0.41194(17) 0.0523(17) Uani 1 1 d . . .
H32 H 1.1791 0.8291 0.4119 0.063 Uiso 1 1 calc R . .
C33 C 1.0345(6) 0.9071(6) 0.43659(16) 0.0484(16) Uani 1 1 d . . .
H33 H 1.0863 0.9560 0.4536 0.058 Uiso 1 1 calc R . .
C34 C 0.9040(6) 0.9105(6) 0.43579(15) 0.0400(14) Uani 1 1 d . . .
C35 C 0.8300(6) 0.8367(6) 0.41174(15) 0.0437(15) Uani 1 1 d . . .
C36 C 0.8828(6) 0.7601(6) 0.38765(16) 0.0468(16) Uani 1 1 d . . .
H36 H 0.8298 0.7099 0.3713 0.056 Uiso 1 1 calc R . .
O37 O 0.8533(4) 0.9842(4) 0.46086(10) 0.0495(11) Uani 1 1 d . . .
N38 N 0.7216(6) 1.0038(6) 0.45545(18) 0.0737(18) Uani 1 1 d . . .
O39 O 0.6807(4) 1.0529(4) 0.48692(12) 0.0600(12) Uani 1 1 d . . .
C40 C 0.7463(7) 1.1638(7) 0.50161(18) 0.0670(19) Uani 1 1 d . . .
H40A H 0.8377 1.1458 0.5054 0.100 Uiso 1 1 calc R . .
H40B H 0.7144 1.1857 0.5244 0.100 Uiso 1 1 calc R . .
H40C H 0.7316 1.2357 0.4850 0.100 Uiso 1 1 calc R . .
C41 C 0.6499(6) 0.8809(6) 0.44398(16) 0.0494(16) Uani 1 1 d . . .
C42 C 0.6712(6) 0.7767(6) 0.47416(17) 0.0523(17) Uani 1 1 d . . .
H42 H 0.7619 0.7846 0.4844 0.078 Uiso 1 1 calc R . .
C43 C 0.5897(7) 0.7998(8) 0.50484(18) 0.072(2) Uani 1 1 d . . .
H43A H 0.4995 0.7980 0.4958 0.108 Uiso 1 1 calc R . .
H43B H 0.6107 0.8835 0.5156 0.108 Uiso 1 1 calc R . .
H43C H 0.6067 0.7328 0.5229 0.108 Uiso 1 1 calc R . .
C44 C 0.6544(6) 0.6383(6) 0.45992(19) 0.0639(19) Uani 1 1 d . . .
H44A H 0.5626 0.6180 0.4559 0.096 Uiso 1 1 calc R . .
H44B H 0.6909 0.6316 0.4368 0.096 Uiso 1 1 calc R . .
C45 C 0.7195(8) 0.5420(8) 0.4860(2) 0.102(3) Uani 1 1 d . . .
H45A H 0.8102 0.5625 0.4902 0.153 Uiso 1 1 calc R . .
H45B H 0.7093 0.4558 0.4759 0.153 Uiso 1 1 calc R . .
H45C H 0.6808 0.5457 0.5085 0.153 Uiso 1 1 calc R . .
O46 O 0.6984(4) 0.8398(4) 0.41125(10) 0.0506(11) Uani 1 1 d . . .
C47 C 0.6943(5) 1.1051(5) 0.42687(14) 0.0352(13) Uani 1 1 d . . .
O48 O 0.7865(4) 1.1821(5) 0.42246(12) 0.0714(14) Uani 1 1 d . . .
C49 C 0.5833(7) 1.1168(6) 0.41024(18) 0.0589(18) Uani 1 1 d . . .
C50 C 0.5470(7) 1.2221(7) 0.38361(18) 0.0644(19) Uani 1 1 d . . .
H50 H 0.4599 1.2035 0.3719 0.097 Uiso 1 1 calc R . .
C51 C 0.5437(8) 1.3564(8) 0.4024(2) 0.096(3) Uani 1 1 d . . .
H51A H 0.4916 1.3509 0.4225 0.144 Uiso 1 1 calc R . .
H51B H 0.5070 1.4201 0.3853 0.144 Uiso 1 1 calc R . .
H51C H 0.6305 1.3820 0.4111 0.144 Uiso 1 1 calc R . .
C52 C 0.6391(7) 1.2298(8) 0.35451(19) 0.074(2) Uani 1 1 d . . .
H52A H 0.6034 1.2889 0.3356 0.110 Uiso 1 1 calc R . .
H52B H 0.7209 1.2660 0.3650 0.110 Uiso 1 1 calc R . .
C53 C 0.6642(9) 1.1015(9) 0.3378(2) 0.107(3) Uani 1 1 d . . .
H53A H 0.7181 1.0494 0.3548 0.160 Uiso 1 1 calc R . .
H53B H 0.7074 1.1148 0.3163 0.160 Uiso 1 1 calc R . .
H53C H 0.5832 1.0573 0.3315 0.160 Uiso 1 1 calc R . .
N54 N 0.4817(7) 1.0191(8) 0.41686(19) 0.095(2) Uani 1 1 d . . .
O55 O 0.3690(5) 1.0383(5) 0.40439(14) 0.0794(15) Uani 1 1 d . . .
C56 C 0.5199(5) 0.9124(5) 0.43540(15) 0.0345(13) Uani 1 1 d . . .
O57 O 0.4321(4) 0.8089(5) 0.43212(12) 0.0659(13) Uani 1 1 d . . .
C58 C 0.4181(6) 0.7486(8) 0.39658(19) 0.078(2) Uani 1 1 d . . .
H58A H 0.3879 0.8123 0.3786 0.116 Uiso 1 1 calc R . .
H58B H 0.3565 0.6785 0.3964 0.116 Uiso 1 1 calc R . .
H58C H 0.5005 0.7150 0.3911 0.116 Uiso 1 1 calc R . .
C101 C 0.6714(7) 1.5815(8) 0.30498(19) 0.081(2) Uani 1 1 d . . .
H1D H 0.6746 1.5027 0.3191 0.122 Uiso 1 1 calc R . .
H1E H 0.6250 1.6474 0.3169 0.122 Uiso 1 1 calc R . .
H1F H 0.7582 1.6112 0.3026 0.122 Uiso 1 1 calc R . .
O102 O 0.6078(5) 1.5568(6) 0.27037(14) 0.0934(18) Uani 1 1 d . . .
C103 C 0.6549(7) 1.4597(8) 0.2508(2) 0.072(2) Uani 1 1 d . . .
C104 C 0.7564(7) 1.3823(7) 0.26235(19) 0.0643(19) Uani 1 1 d . . .
H104 H 0.7982 1.3910 0.2857 0.077 Uiso 1 1 calc R . .
C105 C 0.7957(7) 1.2918(7) 0.2391(2) 0.067(2) Uani 1 1 d . . .
H105 H 0.8680 1.2411 0.2467 0.080 Uiso 1 1 calc R . .
C106 C 0.7359(7) 1.2711(7) 0.2056(2) 0.0623(19) Uani 1 1 d . . .
C107 C 0.6320(7) 1.3477(8) 0.1947(2) 0.077(2) Uani 1 1 d . . .
H107 H 0.5868 1.3351 0.1720 0.092 Uiso 1 1 calc R . .
C108 C 0.5943(7) 1.4423(8) 0.2171(2) 0.086(3) Uani 1 1 d . . .
H108 H 0.5250 1.4963 0.2091 0.104 Uiso 1 1 calc R . .
C109 C 0.7845(6) 1.1751(7) 0.18138(18) 0.0566(18) Uani 1 1 d . . .
C110 C 0.7961(6) 1.0472(7) 0.19083(17) 0.0512(17) Uani 1 1 d . . .
O111 O 0.7645(4) 1.0064(4) 0.22436(11) 0.0551(12) Uani 1 1 d . . .
C112 C 0.6505(7) 0.9425(7) 0.2255(2) 0.0577(18) Uani 1 1 d . . .
O113 O 0.5800(4) 0.9273(5) 0.19857(13) 0.0709(14) Uani 1 1 d . . .
C114 C 0.6322(7) 0.8991(9) 0.26170(17) 0.078(2) Uani 1 1 d . . .
H14D H 0.5749 0.9581 0.2725 0.117 Uiso 1 1 calc R . .
H14E H 0.7145 0.8970 0.2762 0.117 Uiso 1 1 calc R . .
H14F H 0.5949 0.8131 0.2606 0.117 Uiso 1 1 calc R . .
C115 C 0.8453(6) 0.9592(6) 0.16834(18) 0.0492(16) Uani 1 1 d . . .
O116 O 0.8468(4) 0.8287(4) 0.17912(10) 0.0532(11) Uani 1 1 d . . .
C117 C 0.9497(7) 0.7902(7) 0.20186(18) 0.0606(19) Uani 1 1 d . . .
O118 O 1.0397(5) 0.8588(5) 0.20826(13) 0.0734(14) Uani 1 1 d . . .
C119 C 0.9302(8) 0.6566(7) 0.2149(2) 0.084(2) Uani 1 1 d . . .
H19D H 0.9853 0.5976 0.2033 0.126 Uiso 1 1 calc R . .
H19E H 0.8411 0.6317 0.2091 0.126 Uiso 1 1 calc R . .
H19F H 0.9515 0.6532 0.2407 0.126 Uiso 1 1 calc R . .
C120 C 0.8237(7) 1.2070(6) 0.14821(19) 0.064(2) Uani 1 1 d D A .
O121 O 0.8085(7) 1.3321(5) 0.13493(16) 0.103(2) Uani 1 1 d D . .
C122 C 0.8842(10) 1.4197(9) 0.1472(3) 0.069(3) Uiso 0.720(8) 1 d PD A 1
O123 O 0.9564(7) 1.3966(8) 0.1706(2) 0.093(3) Uiso 0.720(8) 1 d P A 1
C124 C 0.8454(12) 1.5402(10) 0.1268(3) 0.087(4) Uiso 0.720(8) 1 d PD A 1
H12A H 0.7722 1.5790 0.1367 0.130 Uiso 0.720(8) 1 calc PR A 1
H12B H 0.8223 1.5190 0.1017 0.130 Uiso 0.720(8) 1 calc PR A 1
H12C H 0.9166 1.6007 0.1286 0.130 Uiso 0.720(8) 1 calc PR A 1
C222 C 0.7119(17) 1.3879(18) 0.1163(6) 0.111(13) Uiso 0.280(8) 1 d PD A 2
O223 O 0.6272(16) 1.329(3) 0.1060(7) 0.197(14) Uiso 0.280(8) 1 d PD A 2
C224 C 0.763(3) 1.5225(15) 0.1135(9) 0.108(12) Uiso 0.280(8) 1 d PD A 2
H22A H 0.7033 1.5732 0.0976 0.163 Uiso 0.280(8) 1 calc PR A 2
H22B H 0.8457 1.5197 0.1039 0.163 Uiso 0.280(8) 1 calc PR A 2
H22C H 0.7725 1.5618 0.1372 0.163 Uiso 0.280(8) 1 calc PR A 2
C125 C 0.8743(6) 1.1179(7) 0.12630(18) 0.0571(18) Uani 1 1 d . . .
O126 O 0.9089(4) 1.1582(5) 0.09342(11) 0.0628(13) Uani 1 1 d . A .
C127 C 1.0319(8) 1.2049(7) 0.0932(2) 0.067(2) Uani 1 1 d . . .
O128 O 1.1054(5) 1.2062(5) 0.11936(14) 0.0847(17) Uani 1 1 d . A .
C129 C 1.0568(7) 1.2448(10) 0.05666(19) 0.100(3) Uani 1 1 d . A .
H29D H 1.0017 1.3171 0.0491 0.150 Uiso 1 1 calc R . .
H29E H 1.0390 1.1731 0.0402 0.150 Uiso 1 1 calc R . .
H29F H 1.1461 1.2703 0.0567 0.150 Uiso 1 1 calc R . .
C130 C 0.8859(6) 0.9921(6) 0.13571(17) 0.0471(16) Uani 1 1 d . A .
C131 C 0.9424(6) 0.8958(6) 0.11258(16) 0.0482(16) Uani 1 1 d . . .
C132 C 0.8661(6) 0.8325(7) 0.08577(16) 0.0523(17) Uani 1 1 d . A .
H132 H 0.7771 0.8481 0.0827 0.063 Uiso 1 1 calc R . .
C133 C 0.9205(6) 0.7467(6) 0.06366(16) 0.0501(16) Uani 1 1 d . . .
H133 H 0.8691 0.7016 0.0457 0.060 Uiso 1 1 calc R A .
C134 C 1.0492(6) 0.7279(6) 0.06805(15) 0.0439(15) Uani 1 1 d . A .
C135 C 1.1252(5) 0.7913(6) 0.09362(16) 0.0457(15) Uani 1 1 d . . .
C136 C 1.0742(6) 0.8771(6) 0.11659(16) 0.0481(16) Uani 1 1 d . A .
H136 H 1.1271 0.9215 0.1344 0.058 Uiso 1 1 calc R . .
O137 O 1.1029(4) 0.6397(4) 0.04622(10) 0.0494(11) Uani 1 1 d . . .
N138 N 1.2336(6) 0.6522(8) 0.04338(17) 0.086(2) Uani 1 1 d . A .
O139 O 1.2781(4) 0.5471(5) 0.02676(11) 0.0603(12) Uani 1 1 d . . .
C140 C 1.2136(7) 0.5193(8) -0.00817(17) 0.081(2) Uani 1 1 d . A .
H40D H 1.1230 0.5048 -0.0061 0.122 Uiso 1 1 calc R . .
H40E H 1.2508 0.4424 -0.0179 0.122 Uiso 1 1 calc R . .
H40F H 1.2237 0.5917 -0.0241 0.122 Uiso 1 1 calc R . .
C141 C 1.3044(6) 0.6644(7) 0.08238(17) 0.0525(17) Uani 1 1 d . . .
C142 C 1.2856(7) 0.5463(7) 0.10527(16) 0.0568(17) Uani 1 1 d . A .
H142 H 1.1955 0.5181 0.0994 0.085 Uiso 1 1 calc R . .
C143 C 1.3693(7) 0.4326(7) 0.0977(2) 0.078(2) Uani 1 1 d . . .
H43D H 1.3644 0.4177 0.0719 0.117 Uiso 1 1 calc R A .
H43E H 1.3397 0.3562 0.1095 0.117 Uiso 1 1 calc R . .
H43F H 1.4576 0.4507 0.1068 0.117 Uiso 1 1 calc R . .
C144 C 1.3005(7) 0.5787(8) 0.14592(17) 0.067(2) Uani 1 1 d . . .
H44C H 1.3912 0.5966 0.1534 0.101 Uiso 1 1 calc R A .
H44D H 1.2517 0.6575 0.1498 0.101 Uiso 1 1 calc R . .
C145 C 1.2561(8) 0.4749(9) 0.1688(2) 0.097(3) Uani 1 1 d . A .
H45D H 1.1650 0.4601 0.1626 0.146 Uiso 1 1 calc R . .
H45E H 1.2709 0.5001 0.1939 0.146 Uiso 1 1 calc R . .
H45F H 1.3032 0.3961 0.1650 0.146 Uiso 1 1 calc R . .
O146 O 1.2569(4) 0.7802(4) 0.09735(10) 0.0544(11) Uani 1 1 d . A .
C147 C 1.2547(6) 0.7757(6) 0.02368(16) 0.0428(15) Uani 1 1 d . . .
O148 O 1.1592(5) 0.8219(5) 0.00527(12) 0.0776(14) Uani 1 1 d . A .
C149 C 1.3679(8) 0.8194(8) 0.02401(19) 0.068(2) Uani 1 1 d . A .
C150 C 1.3998(8) 0.9338(9) 0.0015(3) 0.101(3) Uani 1 1 d . . .
H150 H 1.4945 0.9433 0.0041 0.152 Uiso 1 1 calc R A .
C151 C 1.3582(10) 0.9160(13) -0.0382(3) 0.139(4) Uani 1 1 d . A .
H51D H 1.3882 0.8329 -0.0461 0.208 Uiso 1 1 calc R . .
H51E H 1.3947 0.9843 -0.0518 0.208 Uiso 1 1 calc R . .
H51F H 1.2652 0.9193 -0.0422 0.208 Uiso 1 1 calc R . .
C152 C 1.3437(11) 1.0586(11) 0.0152(4) 0.134(4) Uani 1 1 d . A .
H52C H 1.2496 1.0531 0.0127 0.201 Uiso 1 1 calc R . .
H52D H 1.3684 1.1315 0.0006 0.201 Uiso 1 1 calc R . .
C153 C 1.3938(14) 1.0820(11) 0.0556(5) 0.192(6) Uani 1 1 d . . .
H53D H 1.3559 1.0187 0.0706 0.288 Uiso 1 1 calc R A .
H53E H 1.3700 1.1682 0.0627 0.288 Uiso 1 1 calc R . .
H53F H 1.4867 1.0735 0.0586 0.288 Uiso 1 1 calc R . .
N154 N 1.4706(7) 0.7660(7) 0.0514(2) 0.099(2) Uani 1 1 d . . .
O155 O 1.5844(5) 0.7986(5) 0.04787(13) 0.0801(16) Uani 1 1 d . A .
C156 C 1.4357(5) 0.6905(6) 0.07711(16) 0.0358(14) Uani 1 1 d . A .
O157 O 1.5273(4) 0.6715(5) 0.10534(12) 0.0723(14) Uani 1 1 d . . .
C158 C 1.5474(7) 0.7857(8) 0.12771(19) 0.079(2) Uani 1 1 d . A .
H58D H 1.5632 0.8595 0.1127 0.119 Uiso 1 1 calc R . .
H58E H 1.6209 0.7723 0.1453 0.119 Uiso 1 1 calc R . .
H58F H 1.4715 0.8016 0.1401 0.119 Uiso 1 1 calc R . .

loop_
_atom_site_aniso_label
_atom_site_aniso_U_11
_atom_site_aniso_U_22
_atom_site_aniso_U_33
_atom_site_aniso_U_23
_atom_site_aniso_U_13
_atom_site_aniso_U_12
C1 0.101(6) 0.075(6) 0.062(5) -0.015(4) -0.004(4) 0.014(5)
O2 0.090(4) 0.084(4) 0.081(4) -0.039(3) -0.006(3) 0.029(3)
C3 0.062(5) 0.062(5) 0.074(5) -0.019(4) -0.001(4) 0.016(4)
C4 0.058(5) 0.058(4) 0.060(4) -0.009(4) 0.001(4) 0.004(4)
C5 0.043(4) 0.065(5) 0.066(4) -0.005(4) -0.001(3) 0.008(3)
C6 0.046(4) 0.051(4) 0.044(4) 0.003(3) 0.006(3) 0.008(3)
C7 0.064(5) 0.161(9) 0.094(6) -0.070(6) -0.026(4) 0.066(6)
C8 0.071(6) 0.153(9) 0.114(7) -0.073(7) -0.023(5) 0.065(6)
C9 0.045(4) 0.045(4) 0.045(4) 0.000(3) 0.013(3) 0.009(3)
C10 0.044(4) 0.042(4) 0.045(4) 0.003(3) 0.014(3) 0.007(3)
O11 0.051(3) 0.053(3) 0.056(3) 0.008(2) 0.017(2) 0.002(2)
C12 0.054(5) 0.062(5) 0.075(5) -0.003(4) 0.024(4) 0.006(4)
C13 0.065(5) 0.092(6) 0.058(4) 0.016(4) 0.024(4) 0.002(4)
O14 0.054(3) 0.105(4) 0.071(3) -0.001(3) 0.004(3) -0.015(3)
C15 0.037(4) 0.039(4) 0.061(4) 0.008(3) 0.009(3) 0.006(3)
O16 0.059(3) 0.045(3) 0.065(3) 0.010(2) 0.014(2) 0.002(2)
C17 0.065(5) 0.053(5) 0.068(5) 0.010(4) 0.010(4) 0.011(4)
O18 0.066(4) 0.083(4) 0.118(4) 0.034(4) -0.012(3) -0.001(3)
C19 0.126(7) 0.048(5) 0.070(5) 0.011(4) 0.003(5) -0.002(5)
C20 0.052(4) 0.035(3) 0.057(4) 0.013(3) 0.011(3) 0.012(3)
O21 0.061(3) 0.042(3) 0.074(3) 0.015(2) 0.011(2) 0.008(2)
C22 0.067(5) 0.056(5) 0.059(5) 0.000(4) 0.015(4) -0.004(4)
O23 0.084(4) 0.068(3) 0.088(4) 0.013(3) -0.009(3) -0.016(3)
C24 0.127(7) 0.049(5) 0.063(5) 0.009(4) 0.001(5) -0.002(5)
C25 0.052(4) 0.055(4) 0.045(4) 0.011(3) 0.021(3) 0.017(3)
O26 0.069(3) 0.052(3) 0.055(3) 0.013(2) 0.011(2) 0.011(2)
C27 0.065(6) 0.086(6) 0.063(5) -0.015(4) 0.001(4) 0.001(5)
O28 0.083(4) 0.100(4) 0.071(3) 0.007(3) -0.003(3) -0.003(4)
C29 0.119(7) 0.086(6) 0.062(5) 0.012(5) 0.009(5) -0.019(6)
C30 0.047(4) 0.052(4) 0.051(4) 0.002(3) 0.018(3) 0.005(3)
C31 0.046(4) 0.046(4) 0.041(3) 0.003(3) 0.006(3) 0.004(3)
C32 0.034(4) 0.052(4) 0.071(4) 0.003(4) 0.002(3) 0.003(3)
C33 0.044(4) 0.046(4) 0.056(4) -0.003(3) 0.005(3) 0.006(3)
C34 0.034(4) 0.044(3) 0.045(3) -0.003(3) 0.017(3) 0.006(3)
C35 0.031(4) 0.046(4) 0.054(4) -0.002(3) 0.003(3) 0.002(3)
C36 0.040(4) 0.049(4) 0.051(4) -0.008(3) 0.006(3) 0.006(3)
O37 0.031(2) 0.061(3) 0.056(3) -0.005(2) 0.001(2) 0.003(2)
N38 0.074(5) 0.053(4) 0.095(5) -0.002(4) 0.015(4) -0.001(3)
O39 0.060(3) 0.060(3) 0.063(3) -0.014(3) 0.021(2) -0.001(2)
C40 0.069(5) 0.066(5) 0.065(4) -0.019(4) -0.001(4) -0.003(4)
C41 0.051(4) 0.046(4) 0.052(4) -0.009(3) 0.005(3) -0.005(3)
C42 0.051(4) 0.049(4) 0.057(4) 0.000(3) 0.004(3) 0.000(3)
C43 0.070(5) 0.081(6) 0.067(5) 0.004(4) 0.020(4) -0.004(4)
C44 0.059(5) 0.054(4) 0.079(5) -0.001(4) 0.009(4) -0.002(4)
C45 0.109(7) 0.062(5) 0.128(8) 0.020(6) -0.022(6) 0.005(5)
O46 0.042(3) 0.059(3) 0.051(2) -0.007(2) 0.0039(19) 0.006(2)
C47 0.027(3) 0.034(3) 0.044(3) 0.006(3) -0.001(3) -0.002(3)
O48 0.070(3) 0.074(3) 0.069(3) 0.006(3) 0.001(3) 0.000(3)
C49 0.064(5) 0.046(4) 0.068(5) 0.012(4) 0.014(4) -0.005(4)
C50 0.063(5) 0.064(5) 0.066(5) 0.011(4) 0.003(4) 0.009(4)
C51 0.116(7) 0.074(6) 0.101(6) 0.006(5) 0.021(5) 0.036(5)
C52 0.071(5) 0.081(6) 0.069(5) 0.006(4) 0.012(4) 0.004(5)
C53 0.123(8) 0.108(8) 0.092(6) -0.022(6) 0.019(6) 0.017(6)
N54 0.068(5) 0.109(6) 0.107(6) -0.016(5) 0.007(4) 0.004(5)
O55 0.045(3) 0.077(4) 0.114(4) 0.014(3) -0.004(3) 0.015(3)
C56 0.016(3) 0.029(3) 0.058(4) 0.007(3) -0.001(3) 0.003(2)
O57 0.048(3) 0.069(3) 0.081(3) -0.004(3) 0.010(2) 0.000(2)
C58 0.051(5) 0.096(6) 0.085(6) -0.037(5) -0.005(4) 0.005(4)
C101 0.095(6) 0.080(6) 0.068(5) -0.005(4) 0.008(5) 0.011(5)
O102 0.101(4) 0.094(4) 0.083(4) -0.027(3) -0.005(3) 0.037(4)
C103 0.058(5) 0.071(5) 0.086(6) -0.023(4) 0.001(4) 0.020(4)
C104 0.059(5) 0.068(5) 0.066(5) 0.003(4) 0.000(4) 0.011(4)
C105 0.055(5) 0.068(5) 0.079(5) 0.010(4) 0.018(4) 0.018(4)
C106 0.070(5) 0.056(4) 0.062(5) 0.000(4) 0.015(4) 0.020(4)
C107 0.076(6) 0.079(6) 0.073(5) -0.023(4) -0.004(4) 0.028(5)
C108 0.073(6) 0.088(6) 0.092(6) -0.026(5) -0.028(5) 0.034(5)
C109 0.054(4) 0.055(4) 0.063(4) 0.003(4) 0.021(3) 0.018(4)
C110 0.048(4) 0.046(4) 0.063(4) 0.009(3) 0.022(3) 0.014(3)
O111 0.051(3) 0.059(3) 0.056(3) 0.005(2) 0.017(2) -0.001(2)
C112 0.047(5) 0.059(5) 0.070(5) -0.001(4) 0.018(4) -0.004(4)
O113 0.055(3) 0.088(4) 0.071(3) -0.005(3) 0.012(3) -0.010(3)
C114 0.068(5) 0.112(7) 0.058(5) 0.012(5) 0.026(4) -0.007(5)
C115 0.040(4) 0.043(4) 0.065(4) 0.010(3) 0.008(3) 0.009(3)
O116 0.058(3) 0.049(3) 0.054(3) 0.006(2) 0.008(2) 0.005(2)
C117 0.054(5) 0.067(5) 0.059(4) 0.008(4) -0.002(4) 0.013(4)
O118 0.049(3) 0.080(4) 0.089(4) 0.012(3) -0.005(3) 0.001(3)
C119 0.107(7) 0.055(5) 0.088(5) 0.022(5) -0.003(5) 0.006(5)
C120 0.081(5) 0.043(4) 0.074(5) 0.022(4) 0.033(4) 0.017(4)
O121 0.138(6) 0.072(4) 0.112(4) 0.019(4) 0.075(4) 0.023(4)
C125 0.057(5) 0.058(5) 0.060(4) 0.017(4) 0.024(3) 0.019(4)
O126 0.055(3) 0.074(3) 0.062(3) 0.022(3) 0.015(2) 0.004(3)
C127 0.060(5) 0.070(5) 0.072(5) 0.012(4) 0.012(4) 0.002(4)
O128 0.071(4) 0.108(5) 0.074(4) 0.015(3) 0.001(3) -0.011(3)
C129 0.073(6) 0.157(9) 0.071(5) 0.032(6) 0.009(4) -0.028(6)
C130 0.042(4) 0.053(4) 0.048(4) 0.003(3) 0.013(3) 0.006(3)
C131 0.043(4) 0.054(4) 0.049(4) 0.008(3) 0.009(3) 0.002(3)
C132 0.036(4) 0.069(5) 0.052(4) 0.002(4) 0.006(3) 0.004(3)
C133 0.040(4) 0.062(4) 0.048(4) 0.001(3) 0.006(3) -0.001(3)
C134 0.034(4) 0.055(4) 0.043(3) -0.010(3) 0.002(3) 0.004(3)
C135 0.021(3) 0.059(4) 0.057(4) -0.002(3) 0.004(3) 0.006(3)
C136 0.037(4) 0.052(4) 0.054(4) 0.002(3) 0.000(3) 0.009(3)
O137 0.031(2) 0.057(3) 0.061(3) -0.011(2) 0.008(2) -0.001(2)
N138 0.051(4) 0.116(6) 0.089(5) -0.022(5) -0.001(4) 0.007(4)
O139 0.060(3) 0.067(3) 0.053(3) -0.022(2) 0.004(2) 0.010(3)
C140 0.077(5) 0.105(6) 0.058(5) -0.036(5) -0.011(4) 0.018(5)
C141 0.041(4) 0.059(4) 0.055(4) -0.014(4) -0.004(3) 0.002(3)
C142 0.063(5) 0.054(4) 0.053(4) -0.004(4) 0.004(3) 0.003(4)
C143 0.068(5) 0.073(5) 0.092(6) 0.001(5) 0.008(4) 0.012(4)
C144 0.058(5) 0.090(6) 0.054(4) -0.001(4) 0.011(4) 0.009(4)
C145 0.121(8) 0.097(7) 0.074(5) 0.015(5) 0.012(5) -0.022(6)
O146 0.040(3) 0.056(3) 0.068(3) -0.017(2) 0.006(2) 0.007(2)
C147 0.027(3) 0.054(4) 0.046(4) 0.014(3) 0.001(3) 0.001(3)
O148 0.080(4) 0.091(4) 0.063(3) 0.009(3) 0.016(3) 0.003(3)
C149 0.069(5) 0.071(5) 0.066(5) 0.015(4) 0.014(4) 0.009(4)
C150 0.074(6) 0.089(7) 0.146(9) 0.031(7) 0.037(6) -0.003(5)
C151 0.133(9) 0.180(12) 0.109(8) 0.064(8) 0.044(7) -0.001(8)
C152 0.122(9) 0.087(8) 0.195(12) 0.028(9) 0.032(9) 0.015(7)
C153 0.193(14) 0.083(8) 0.298(19) -0.026(12) 0.013(14) 0.002(9)
N154 0.065(5) 0.093(6) 0.138(7) -0.046(5) -0.002(5) 0.018(5)
O155 0.038(3) 0.097(4) 0.106(4) -0.022(3) 0.016(3) -0.010(3)
C156 0.021(3) 0.048(4) 0.039(3) 0.004(3) 0.006(3) 0.001(3)
O157 0.056(3) 0.085(4) 0.073(3) -0.025(3) -0.005(3) 0.004(3)
C158 0.071(5) 0.086(6) 0.081(5) -0.029(5) 0.010(4) -0.015(4)

loop_
_atom_type_symbol
_atom_type_description
_atom_type_scat_dispersion_real
_atom_type_scat_dispersion_imag
_atom_type_scat_source
C C 0.0181 0.0091 'International Tables Vol C Tables 4.2.6.8 and 6.1.1.4'
H H 0.0000 0.0000 'International Tables Vol C Tables 4.2.6.8 and 6.1.1.4'
N N 0.0311 0.0180 'International Tables Vol C Tables 4.2.6.8 and 6.1.1.4'
O O 0.0492 0.0322 'International Tables Vol C Tables 4.2.6.8 and 6.1.1.4'

loop_
_geom_angle_atom_site_label_1
_geom_angle_atom_site_label_2
_geom_angle_atom_site_label_3
_geom_angle
O2 C1 H1A 109.5
O2 C1 H1B 109.5
H1A C1 H1B 109.5
O2 C1 H1C 109.5
H1A C1 H1C 109.5
H1B C1 H1C 109.5
C3 O2 C1 117.6(6)
C4 C3 C8 119.3(7)
C4 C3 O2 125.3(7)
C8 C3 O2 115.4(7)
C3 C4 C5 119.4(7)
C3 C4 H4 120.3
C5 C4 H4 120.3
C6 C5 C4 123.6(6)
C6 C5 H5 118.2
C4 C5 H5 118.2
C7 C6 C5 114.7(6)
C7 C6 C9 122.6(6)
C5 C6 C9 122.8(6)
C6 C7 C8 122.8(7)
C6 C7 H7 118.6
C8 C7 H7 118.6
C3 C8 C7 120.2(7)
C3 C8 H8 119.9
C7 C8 H8 119.9
C10 C9 C20 116.0(6)
C10 C9 C6 122.4(6)
C20 C9 C6 121.6(6)
C9 C10 C15 121.8(6)
C9 C10 O11 118.8(5)
C15 C10 O11 119.2(5)
C12 O11 C10 116.7(5)
O14 C12 O11 122.5(7)
O14 C12 C13 128.9(7)
O11 C12 C13 108.5(6)
C12 C13 H13A 109.5
C12 C13 H13B 109.5
H13A C13 H13B 109.5
C12 C13 H13C 109.5
H13A C13 H13C 109.5
H13B C13 H13C 109.5
C30 C15 C10 122.2(6)
C30 C15 O16 120.3(6)
C10 C15 O16 117.5(5)
C17 O16 C15 115.4(5)
O18 C17 O16 120.8(7)
O18 C17 C19 126.8(7)
O16 C17 C19 112.3(7)
C17 C19 H19A 109.5
C17 C19 H19B 109.5
H19A C19 H19B 109.5
C17 C19 H19C 109.5
H19A C19 H19C 109.5
H19B C19 H19C 109.5
C25 C20 C9 121.9(6)
C25 C20 O21 117.6(6)
C9 C20 O21 120.5(6)
C22 O21 C20 116.9(5)
O23 C22 O21 121.8(7)
O23 C22 C24 127.2(7)
O21 C22 C24 111.0(7)
C22 C24 H24A 109.5
C22 C24 H24B 109.5
H24A C24 H24B 109.5
C22 C24 H24C 109.5
H24A C24 H24C 109.5
H24B C24 H24C 109.5
C30 C25 C20 122.6(6)
C30 C25 O26 119.6(6)
C20 C25 O26 117.8(6)
C27 O26 C25 115.8(6)
O28 C27 O26 123.9(8)
O28 C27 C29 126.9(8)
O26 C27 C29 109.2(7)
C27 C29 H29A 109.5
C27 C29 H29B 109.5
H29A C29 H29B 109.5
C27 C29 H29C 109.5
H29A C29 H29C 109.5
H29B C29 H29C 109.5
C25 C30 C15 115.4(6)
C25 C30 C31 120.3(6)
C15 C30 C31 124.3(6)
C32 C31 C36 118.3(6)
C32 C31 C30 122.5(6)
C36 C31 C30 119.1(5)
C33 C32 C31 121.5(6)
C33 C32 H32 119.2
C31 C32 H32 119.2
C34 C33 C32 118.6(6)
C34 C33 H33 120.7
C32 C33 H33 120.7
O37 C34 C35 122.4(5)
O37 C34 C33 117.2(5)
C35 C34 C33 120.3(6)
C36 C35 C34 121.6(6)
C36 C35 O46 118.5(5)
C34 C35 O46 120.0(5)
C35 C36 C31 119.7(6)
C35 C36 H36 120.1
C31 C36 H36 120.1
C34 O37 N38 115.6(5)
O39 N38 O37 108.3(5)
O39 N38 C47 107.0(5)
O37 N38 C47 108.8(5)
O39 N38 C41 111.2(5)
O37 N38 C41 112.1(5)
C47 N38 C41 109.3(5)
N38 O39 C40 116.5(5)
O39 C40 H40A 109.5
O39 C40 H40B 109.5
H40A C40 H40B 109.5
O39 C40 H40C 109.5
H40A C40 H40C 109.5
H40B C40 H40C 109.5
C56 C41 O46 106.9(5)
C56 C41 N38 108.1(5)
O46 C41 N38 106.5(5)
C56 C41 C42 113.1(5)
O46 C41 C42 111.9(5)
N38 C41 C42 110.1(5)
C43 C42 C44 110.9(6)
C43 C42 C41 112.7(5)
C44 C42 C41 113.1(5)
C43 C42 H42 106.5
C44 C42 H42 106.5
C41 C42 H42 106.5
C42 C43 H43A 109.5
C42 C43 H43B 109.5
H43A C43 H43B 109.5
C42 C43 H43C 109.5
H43A C43 H43C 109.5
H43B C43 H43C 109.5
C45 C44 C42 111.4(6)
C45 C44 H44A 109.3
C42 C44 H44A 109.3
C45 C44 H44B 109.3
C42 C44 H44B 109.3
H44A C44 H44B 108.0
C44 C45 H45A 109.5
C44 C45 H45B 109.5
H45A C45 H45B 109.5
C44 C45 H45C 109.5
H45A C45 H45C 109.5
H45B C45 H45C 109.5
C35 O46 C41 115.6(4)
C49 C47 O48 123.0(6)
C49 C47 N38 121.0(6)
O48 C47 N38 115.8(5)
C47 C49 C50 123.7(6)
C47 C49 N54 118.9(6)
C50 C49 N54 117.5(6)
C49 C50 C52 112.0(6)
C49 C50 C51 111.4(5)
C52 C50 C51 108.5(6)
C49 C50 H50 108.3
C52 C50 H50 108.3
C51 C50 H50 108.3
C50 C51 H51A 109.5
C50 C51 H51B 109.5
H51A C51 H51B 109.5
C50 C51 H51C 109.5
H51A C51 H51C 109.5
H51B C51 H51C 109.5
C53 C52 C50 113.5(7)
C53 C52 H52A 108.9
C50 C52 H52A 108.9
C53 C52 H52B 108.9
C50 C52 H52B 108.9
H52A C52 H52B 107.7
C52 C53 H53A 109.5
C52 C53 H53B 109.5
H53A C53 H53B 109.5
C52 C53 H53C 109.5
H53A C53 H53C 109.5
H53B C53 H53C 109.5
O55 N54 C56 123.3(7)
O55 N54 C49 119.4(7)
C56 N54 C49 117.3(6)
N54 C56 C41 122.8(6)
N54 C56 O57 115.0(5)
C41 C56 O57 116.8(5)
C56 O57 C58 114.2(5)
O57 C58 H58A 109.5
O57 C58 H58B 109.5
H58A C58 H58B 109.5
O57 C58 H58C 109.5
H58A C58 H58C 109.5
H58B C58 H58C 109.5
O102 C101 H1D 109.5
O102 C101 H1E 109.5
H1D C101 H1E 109.5
O102 C101 H1F 109.5
H1D C101 H1F 109.5
H1E C101 H1F 109.5
C103 O102 C101 117.4(6)
C108 C103 O102 115.6(7)
C108 C103 C104 119.4(7)
O102 C103 C104 124.9(7)
C103 C104 C105 118.3(7)
C103 C104 H104 120.9
C105 C104 H104 120.9
C106 C105 C104 123.5(7)
C106 C105 H105 118.3
C104 C105 H105 118.3
C105 C106 C107 117.5(7)
C105 C106 C109 121.2(7)
C107 C106 C109 121.3(7)
C108 C107 C106 119.9(7)
C108 C107 H107 120.0
C106 C107 H107 120.0
C103 C108 C107 121.4(7)
C103 C108 H108 119.3
C107 C108 H108 119.3
C110 C109 C120 115.7(6)
C110 C109 C106 121.5(6)
C120 C109 C106 122.8(6)
C109 C110 C115 120.8(6)
C109 C110 O111 120.1(6)
C115 C110 O111 119.0(6)
C112 O111 C110 117.3(5)
O113 C112 O111 120.3(6)
O113 C112 C114 127.8(7)
O111 C112 C114 111.8(6)
C112 C114 H14D 109.5
C112 C114 H14E 109.5
H14D C114 H14E 109.5
C112 C114 H14F 109.5
H14D C114 H14F 109.5
H14E C114 H14F 109.5
C130 C115 C110 123.0(6)
C130 C115 O116 119.7(6)
C110 C115 O116 117.1(6)
C117 O116 C115 116.4(5)
O118 C117 O116 120.8(7)
O118 C117 C119 128.6(7)
O116 C117 C119 110.5(7)
C117 C119 H19D 109.5
C117 C119 H19E 109.5
H19D C119 H19E 109.5
C117 C119 H19F 109.5
H19D C119 H19F 109.5
H19E C119 H19F 109.5
C125 C120 C109 122.6(6)
C125 C120 O121 116.8(6)
C109 C120 O121 120.6(6)
C122 O121 C222 107.5(10)
C122 O121 C120 119.7(8)
C222 O121 C120 131.2(10)
O123 C122 O121 118.7(10)
O123 C122 C124 134.6(11)
O121 C122 C124 106.6(9)
O223 C222 O121 119.3(11)
O223 C222 C224 139.7(12)
O121 C222 C224 100.8(8)
C222 C224 H22A 109.5
C222 C224 H22B 109.5
H22A C224 H22B 109.5
C222 C224 H22C 109.5
H22A C224 H22C 109.5
H22B C224 H22C 109.5
C130 C125 C120 121.5(6)
C130 C125 O126 119.9(6)
C120 C125 O126 118.6(6)
C127 O126 C125 116.0(5)
O128 C127 O126 122.2(7)
O128 C127 C129 127.0(8)
O126 C127 C129 110.7(7)
C127 C129 H29D 109.5
C127 C129 H29E 109.5
H29D C129 H29E 109.5
C127 C129 H29F 109.5
H29D C129 H29F 109.5
H29E C129 H29F 109.5
C125 C130 C115 116.3(6)
C125 C130 C131 121.9(6)
C115 C130 C131 121.8(6)
C132 C131 C136 120.6(6)
C132 C131 C130 120.5(6)
C136 C131 C130 118.7(6)
C133 C132 C131 119.9(6)
C133 C132 H132 120.1
C131 C132 H132 120.1
C134 C133 C132 119.0(6)
C134 C133 H133 120.5
C132 C133 H133 120.5
C135 C134 C133 121.6(6)
C135 C134 O137 119.6(5)
C133 C134 O137 118.7(5)
C134 C135 O146 123.0(6)
C134 C135 C136 121.1(5)
O146 C135 C136 115.8(5)
C135 C136 C131 117.6(6)
C135 C136 H136 121.2
C131 C136 H136 121.2
C134 O137 N138 116.4(5)
O139 N138 O137 110.2(6)
O139 N138 C147 112.6(5)
O137 N138 C147 108.0(6)
O139 N138 C141 109.7(5)
O137 N138 C141 108.3(5)
C147 N138 C141 107.9(6)
N138 O139 C140 115.1(5)
O139 C140 H40D 109.5
O139 C140 H40E 109.5
H40D C140 H40E 109.5
O139 C140 H40F 109.5
H40D C140 H40F 109.5
H40E C140 H40F 109.5
O146 C141 C156 105.6(5)
O146 C141 C142 112.7(5)
C156 C141 C142 114.1(5)
O146 C141 N138 106.2(5)
C156 C141 N138 105.0(5)
C142 C141 N138 112.5(6)
C143 C142 C141 114.5(5)
C143 C142 C144 110.4(6)
C141 C142 C144 111.8(6)
C143 C142 H142 106.6
C141 C142 H142 106.6
C144 C142 H142 106.6
C142 C143 H43D 109.5
C142 C143 H43E 109.5
H43D C143 H43E 109.5
C142 C143 H43F 109.5
H43D C143 H43F 109.5
H43E C143 H43F 109.5
C145 C144 C142 113.8(6)
C145 C144 H44C 108.8
C142 C144 H44C 108.8
C145 C144 H44D 108.8
C142 C144 H44D 108.8
H44C C144 H44D 107.7
C144 C145 H45D 109.5
C144 C145 H45E 109.5
H45D C145 H45E 109.5
C144 C145 H45F 109.5
H45D C145 H45F 109.5
H45E C145 H45F 109.5
C135 O146 C141 114.3(5)
O148 C147 C149 124.4(7)
O148 C147 N138 116.5(6)
C149 C147 N138 118.8(6)
C147 C149 C150 122.2(7)
C147 C149 N154 118.5(7)
C150 C149 N154 118.9(7)
C149 C150 C151 113.0(9)
C149 C150 C152 111.4(8)
C151 C150 C152 110.3(9)
C149 C150 H150 107.3
C151 C150 H150 107.3
C152 C150 H150 107.3
C150 C151 H51D 109.5
C150 C151 H51E 109.5
H51D C151 H51E 109.5
C150 C151 H51F 109.5
H51D C151 H51F 109.5
H51E C151 H51F 109.5
C150 C152 C153 110.4(10)
C150 C152 H52C 109.6
C153 C152 H52C 109.6
C150 C152 H52D 109.6
C153 C152 H52D 109.6
H52C C152 H52D 108.1
C152 C153 H53D 109.5
C152 C153 H53E 109.5
H53D C153 H53E 109.5
C152 C153 H53F 109.5
H53D C153 H53F 109.5
H53E C153 H53F 109.5
O155 N154 C156 124.7(7)
O155 N154 C149 116.6(8)
C156 N154 C149 118.8(7)
N154 C156 O157 115.1(6)
N154 C156 C141 123.4(6)
O157 C156 C141 118.4(5)
C156 O157 C158 112.2(5)
O157 C158 H58D 109.5
O157 C158 H58E 109.5
H58D C158 H58E 109.5
O157 C158 H58F 109.5
H58D C158 H58F 109.5
H58E C158 H58F 109.5

loop_
_geom_bond_atom_site_label_1
_geom_bond_atom_site_label_2
_geom_bond_distance
C1 O2 1.426(8)
C1 H1A 0.9800
C1 H1B 0.9800
C1 H1C 0.9800
O2 C3 1.370(8)
C3 C4 1.337(9)
C3 C8 1.355(10)
C4 C5 1.391(8)
C4 H4 0.9500
C5 C6 1.371(8)
C5 H5 0.9500
C6 C7 1.359(9)
C6 C9 1.491(8)
C7 C8 1.388(10)
C7 H7 0.9500
C8 H8 0.9500
C9 C10 1.368(8)
C9 C20 1.378(8)
C10 C15 1.385(8)
C10 O11 1.397(6)
O11 C12 1.391(8)
C12 O14 1.193(8)
C12 C13 1.499(9)
C13 H13A 0.9800
C13 H13B 0.9800
C13 H13C 0.9800
C15 C30 1.377(8)
C15 O16 1.415(7)
O16 C17 1.372(8)
C17 O18 1.212(8)
C17 C19 1.487(10)
C19 H19A 0.9800
C19 H19B 0.9800
C19 H19C 0.9800
C20 C25 1.373(8)
C20 O21 1.413(7)
O21 C22 1.354(8)
C22 O23 1.206(8)
C22 C24 1.513(10)
C24 H24A 0.9800
C24 H24B 0.9800
C24 H24C 0.9800
C25 C30 1.369(9)
C25 O26 1.426(7)
O26 C27 1.340(8)
C27 O28 1.195(8)
C27 C29 1.531(10)
C29 H29A 0.9800
C29 H29B 0.9800
C29 H29C 0.9800
C30 C31 1.491(8)
C31 C32 1.395(8)
C31 C36 1.397(8)
C32 C33 1.394(8)
C32 H32 0.9500
C33 C34 1.376(7)
C33 H33 0.9500
C34 O37 1.369(6)
C34 C35 1.375(8)
C35 C36 1.370(7)
C35 O46 1.388(6)
C36 H36 0.9500
O37 N38 1.400(7)
N38 O39 1.400(7)
N38 C47 1.519(8)
N38 C41 1.532(8)
O39 C40 1.434(8)
C40 H40A 0.9800
C40 H40B 0.9800
C40 H40C 0.9800
C41 C56 1.417(7)
C41 O46 1.447(7)
C41 C42 1.576(8)
C42 C43 1.527(8)
C42 C44 1.547(9)
C42 H42 1.0000
C43 H43A 0.9800
C43 H43B 0.9800
C43 H43C 0.9800
C44 C45 1.523(10)
C44 H44A 0.9900
C44 H44B 0.9900
C45 H45A 0.9800
C45 H45B 0.9800
C45 H45C 0.9800
C47 C49 1.281(8)
C47 O48 1.286(6)
C49 C50 1.514(9)
C49 N54 1.519(9)
C50 C52 1.538(9)
C50 C51 1.575(10)
C50 H50 1.0000
C51 H51A 0.9800
C51 H51B 0.9800
C51 H51C 0.9800
C52 C53 1.516(11)
C52 H52A 0.9900
C52 H52B 0.9900
C53 H53A 0.9800
C53 H53B 0.9800
C53 H53C 0.9800
N54 O55 1.253(7)
N54 C56 1.357(9)
C56 O57 1.423(7)
O57 C58 1.475(7)
C58 H58A 0.9800
C58 H58B 0.9800
C58 H58C 0.9800
C101 O102 1.432(8)
C101 H1D 0.9800
C101 H1E 0.9800
C101 H1F 0.9800
O102 C103 1.377(8)
C103 C108 1.377(10)
C103 C104 1.379(9)
C104 C105 1.381(9)
C104 H104 0.9500
C105 C106 1.372(9)
C105 H105 0.9500
C106 C107 1.387(9)
C106 C109 1.483(9)
C107 C108 1.383(10)
C107 H107 0.9500
C108 H108 0.9500
C109 C110 1.386(9)
C109 C120 1.396(8)
C110 C115 1.386(8)
C110 O111 1.405(7)
O111 C112 1.381(7)
C112 O113 1.208(7)
C112 C114 1.470(9)
C114 H14D 0.9800
C114 H14E 0.9800
C114 H14F 0.9800
C115 C130 1.385(8)
C115 O116 1.423(7)
O116 C117 1.377(7)
C117 O118 1.196(8)
C117 C119 1.501(10)
C119 H19D 0.9800
C119 H19E 0.9800
C119 H19F 0.9800
C120 C125 1.386(9)
C120 O121 1.404(6)
O121 C122 1.273(8)
O121 C222 1.318(9)
C122 O123 1.135(10)
C122 C124 1.513(9)
C124 H12A 0.9800
C124 H12B 0.9800
C124 H12C 0.9800
C222 O223 1.124(8)
C222 C224 1.513(9)
C224 H22A 0.9800
C224 H22B 0.9800
C224 H22C 0.9800
C125 C130 1.365(9)
C125 O126 1.392(7)
O126 C127 1.388(8)
C127 O128 1.193(8)
C127 C129 1.488(10)
C129 H29D 0.9800
C129 H29E 0.9800
C129 H29F 0.9800
C130 C131 1.494(8)
C131 C132 1.397(8)
C131 C136 1.400(7)
C132 C133 1.387(8)
C132 H132 0.9500
C133 C134 1.368(8)
C133 H133 0.9500
C134 C135 1.364(8)
C134 O137 1.393(6)
C135 O146 1.389(6)
C135 C136 1.391(8)
C136 H136 0.9500
O137 N138 1.401(6)
N138 O139 1.370(8)
N138 C147 1.517(9)
N138 C141 1.588(8)
O139 C140 1.452(7)
C140 H40D 0.9800
C140 H40E 0.9800
C140 H40F 0.9800
C141 O146 1.446(7)
C141 C156 1.446(8)
C141 C142 1.531(9)
C142 C143 1.525(9)
C142 C144 1.563(8)
C142 H142 1.0000
C143 H43D 0.9800
C143 H43E 0.9800
C143 H43F 0.9800
C144 C145 1.491(9)
C144 H44C 0.9900
C144 H44D 0.9900
C145 H45D 0.9800
C145 H45E 0.9800
C145 H45F 0.9800
C147 O148 1.264(7)
C147 C149 1.279(9)
C149 C150 1.523(11)
C149 N154 1.528(10)
C150 C151 1.530(12)
C150 C152 1.542(13)
C150 H150 1.0000
C151 H51D 0.9800
C151 H51E 0.9800
C151 H51F 0.9800
C152 C153 1.585(16)
C152 H52C 0.9900
C152 H52D 0.9900
C153 H53D 0.9800
C153 H53E 0.9800
C153 H53F 0.9800
N154 O155 1.269(8)
N154 C156 1.329(9)
C156 O157 1.381(6)
O157 C158 1.465(8)
C158 H58D 0.9800
C158 H58E 0.9800
C158 H58F 0.9800

loop_
_geom_torsion_atom_site_label_1
_geom_torsion_atom_site_label_2
_geom_torsion_atom_site_label_3
_geom_torsion_atom_site_label_4
_geom_torsion
C1 O2 C3 C4 3.0(11)
C1 O2 C3 C8 -176.6(8)
C8 C3 C4 C5 -1.3(12)
O2 C3 C4 C5 179.1(6)
C3 C4 C5 C6 0.9(10)
C4 C5 C6 C7 -0.3(11)
C4 C5 C6 C9 -179.4(6)
C5 C6 C7 C8 0.0(13)
C9 C6 C7 C8 179.1(8)
C4 C3 C8 C7 1.0(15)
O2 C3 C8 C7 -179.4(8)
C6 C7 C8 C3 -0.3(16)
C7 C6 C9 C10 107.3(9)
C5 C6 C9 C10 -73.7(9)
C7 C6 C9 C20 -74.3(9)
C5 C6 C9 C20 104.8(8)
C20 C9 C10 C15 0.0(9)
C6 C9 C10 C15 178.5(5)
C20 C9 C10 O11 -175.4(5)
C6 C9 C10 O11 3.2(9)
C9 C10 O11 C12 -104.5(7)
C15 C10 O11 C12 80.0(7)
C10 O11 C12 O14 -0.8(9)
C10 O11 C12 C13 -179.1(5)
C9 C10 C15 C30 -1.3(9)
O11 C10 C15 C30 174.1(5)
C9 C10 C15 O16 176.0(6)
O11 C10 C15 O16 -8.6(8)
C30 C15 O16 C17 -98.0(7)
C10 C15 O16 C17 84.6(7)
C15 O16 C17 O18 13.3(9)
C15 O16 C17 C19 -169.0(6)
C10 C9 C20 C25 2.3(9)
C6 C9 C20 C25 -176.2(6)
C10 C9 C20 O21 -175.9(6)
C6 C9 C20 O21 5.5(9)
C25 C20 O21 C22 85.1(7)
C9 C20 O21 C22 -96.6(7)
C20 O21 C22 O23 12.4(9)
C20 O21 C22 C24 -167.7(6)
C9 C20 C25 C30 -3.5(10)
O21 C20 C25 C30 174.8(6)
C9 C20 C25 O26 173.1(6)
O21 C20 C25 O26 -8.7(9)
C30 C25 O26 C27 -105.6(7)
C20 C25 O26 C27 77.7(8)
C25 O26 C27 O28 9.1(10)
C25 O26 C27 C29 -169.3(6)
C20 C25 C30 C15 2.1(10)
O26 C25 C30 C15 -174.4(5)
C20 C25 C30 C31 180.0(6)
O26 C25 C30 C31 3.5(9)
C10 C15 C30 C25 0.3(9)
O16 C15 C30 C25 -177.0(6)
C10 C15 C30 C31 -177.6(6)
O16 C15 C30 C31 5.2(9)
C25 C30 C31 C32 101.0(8)
C15 C30 C31 C32 -81.3(8)
C25 C30 C31 C36 -75.0(8)
C15 C30 C31 C36 102.8(7)
C36 C31 C32 C33 0.3(9)
C30 C31 C32 C33 -175.7(6)
C31 C32 C33 C34 -1.4(9)
C32 C33 C34 O37 178.5(5)
C32 C33 C34 C35 1.8(9)
O37 C34 C35 C36 -177.7(5)
C33 C34 C35 C36 -1.2(9)
O37 C34 C35 O46 3.0(9)
C33 C34 C35 O46 179.5(5)
C34 C35 C36 C31 0.1(9)
O46 C35 C36 C31 179.3(5)
C32 C31 C36 C35 0.4(9)
C30 C31 C36 C35 176.5(6)
C35 C34 O37 N38 -14.3(8)
C33 C34 O37 N38 169.0(5)
C34 O37 N38 O39 165.9(5)
C34 O37 N38 C47 -78.1(6)
C34 O37 N38 C41 42.8(7)
O37 N38 O39 C40 52.7(7)
C47 N38 O39 C40 -64.4(7)
C41 N38 O39 C40 176.3(5)
O39 N38 C41 C56 64.9(6)
O37 N38 C41 C56 -173.7(5)
C47 N38 C41 C56 -53.1(7)
O39 N38 C41 O46 179.3(5)
O37 N38 C41 O46 -59.2(6)
C47 N38 C41 O46 61.4(6)
O39 N38 C41 C42 -59.1(7)
O37 N38 C41 C42 62.3(7)
C47 N38 C41 C42 -177.1(5)
C56 C41 C42 C43 -43.0(7)
O46 C41 C42 C43 -163.8(5)
N38 C41 C42 C43 78.0(7)
C56 C41 C42 C44 83.8(7)
O46 C41 C42 C44 -36.9(7)
N38 C41 C42 C44 -155.1(6)
C43 C42 C44 C45 -72.4(8)
C41 C42 C44 C45 159.8(6)
C36 C35 O46 C41 157.8(5)
C34 C35 O46 C41 -22.9(8)
C56 C41 O46 C35 163.8(5)
N38 C41 O46 C35 48.4(6)
C42 C41 O46 C35 -71.9(6)
O39 N38 C47 C49 -82.0(7)
O37 N38 C47 C49 161.2(6)
C41 N38 C47 C49 38.6(8)
O39 N38 C47 O48 93.5(6)
O37 N38 C47 O48 -23.3(7)
C41 N38 C47 O48 -146.0(5)
O48 C47 C49 C50 -0.2(10)
N38 C47 C49 C50 175.0(6)
O48 C47 C49 N54 178.9(6)
N38 C47 C49 N54 -6.0(9)
C47 C49 C50 C52 52.9(9)
N54 C49 C50 C52 -126.2(7)
C47 C49 C50 C51 -68.9(9)
N54 C49 C50 C51 112.1(7)
C49 C50 C52 C53 48.8(9)
C51 C50 C52 C53 172.2(7)
C47 C49 N54 O55 170.9(7)
C50 C49 N54 O55 -10.0(9)
C47 C49 N54 C56 -11.0(9)
C50 C49 N54 C56 168.1(6)
O55 N54 C56 C41 168.6(6)
C49 N54 C56 C41 -9.4(9)
O55 N54 C56 O57 15.5(10)
C49 N54 C56 O57 -162.4(5)
O46 C41 C56 N54 -72.7(7)
N38 C41 C56 N54 41.6(8)
C42 C41 C56 N54 163.8(6)
O46 C41 C56 O57 80.0(6)
N38 C41 C56 O57 -165.8(5)
C42 C41 C56 O57 -43.6(7)
N54 C56 O57 C58 69.6(7)
C41 C56 O57 C58 -85.2(6)
C101 O102 C103 C108 -177.6(7)
C101 O102 C103 C104 1.9(11)
C108 C103 C104 C105 1.8(11)
O102 C103 C104 C105 -177.7(7)
C103 C104 C105 C106 -2.8(11)
C104 C105 C106 C107 1.2(11)
C104 C105 C106 C109 178.2(7)
C105 C106 C107 C108 1.4(12)
C109 C106 C107 C108 -175.6(7)
O102 C103 C108 C107 -179.8(7)
C104 C103 C108 C107 0.7(13)
C106 C107 C108 C103 -2.4(13)
C105 C106 C109 C110 59.0(10)
C107 C106 C109 C110 -124.1(8)
C105 C106 C109 C120 -119.7(8)
C107 C106 C109 C120 57.2(10)
C120 C109 C110 C115 0.7(10)
C106 C109 C110 C115 -178.1(6)
C120 C109 C110 O111 177.2(6)
C106 C109 C110 O111 -1.6(10)
C109 C110 O111 C112 104.2(7)
C115 C110 O111 C112 -79.2(7)
C110 O111 C112 O113 -2.5(9)
C110 O111 C112 C114 176.9(6)
C109 C110 C115 C130 0.3(10)
O111 C110 C115 C130 -176.2(6)
C109 C110 C115 O116 -176.4(6)
O111 C110 C115 O116 7.1(8)
C130 C115 O116 C117 98.2(7)
C110 C115 O116 C117 -85.0(7)
C115 O116 C117 O118 -9.3(9)
C115 O116 C117 C119 172.3(6)
C110 C109 C120 C125 -1.7(11)
C106 C109 C120 C125 177.1(7)
C110 C109 C120 O121 175.9(7)
C106 C109 C120 O121 -5.4(11)
C125 C120 O121 C122 -105.9(9)
C109 C120 O121 C122 76.5(11)
C125 C120 O121 C222 90.5(18)
C109 C120 O121 C222 -87.2(19)
C222 O121 C122 O123 161.1(16)
C120 O121 C122 O123 -6.0(15)
C222 O121 C122 C124 -14.7(16)
C120 O121 C122 C124 178.2(8)
C122 O121 C222 O223 -172(3)
C120 O121 C222 O223 -7(4)
C122 O121 C222 C224 12(2)
C120 O121 C222 C224 177.4(15)
C109 C120 C125 C130 1.6(11)
O121 C120 C125 C130 -176.0(7)
C109 C120 C125 O126 179.0(6)
O121 C120 C125 O126 1.4(10)
C130 C125 O126 C127 -94.5(8)
C120 C125 O126 C127 88.0(8)
C125 O126 C127 O128 2.7(10)
C125 O126 C127 C129 -179.9(6)
C120 C125 C130 C115 -0.5(10)
O126 C125 C130 C115 -177.8(5)
C120 C125 C130 C131 -178.9(6)
O126 C125 C130 C131 3.7(10)
C110 C115 C130 C125 -0.5(10)
O116 C115 C130 C125 176.1(6)
C110 C115 C130 C131 178.0(6)
O116 C115 C130 C131 -5.4(9)
C125 C130 C131 C132 -87.6(8)
C115 C130 C131 C132 94.0(8)
C125 C130 C131 C136 87.8(8)
C115 C130 C131 C136 -90.6(8)
C136 C131 C132 C133 2.3(9)
C130 C131 C132 C133 177.7(6)
C131 C132 C133 C134 -1.5(9)
C132 C133 C134 C135 0.1(9)
C132 C133 C134 O137 178.7(5)
C133 C134 C135 O146 -176.0(6)
O137 C134 C135 O146 5.4(9)
C133 C134 C135 C136 0.6(10)
O137 C134 C135 C136 -178.0(5)
C134 C135 C136 C131 0.1(9)
O146 C135 C136 C131 177.0(5)
C132 C131 C136 C135 -1.6(9)
C130 C131 C136 C135 -177.0(6)
C135 C134 O137 N138 -21.1(8)
C133 C134 O137 N138 160.2(6)
C134 O137 N138 O139 168.9(5)
C134 O137 N138 C147 -67.7(6)
C134 O137 N138 C141 49.0(7)
O137 N138 O139 C140 56.1(8)
C147 N138 O139 C140 -64.6(7)
C141 N138 O139 C140 175.3(6)
O139 N138 C141 O146 177.3(5)
O137 N138 C141 O146 -62.5(7)
C147 N138 C141 O146 54.3(6)
O139 N138 C141 C156 65.7(7)
O137 N138 C141 C156 -174.1(6)
C147 N138 C141 C156 -57.3(7)
O139 N138 C141 C142 -59.0(7)
O137 N138 C141 C142 61.3(7)
C147 N138 C141 C142 178.0(5)
O146 C141 C142 C143 -161.3(5)
C156 C141 C142 C143 -40.8(8)
N138 C141 C142 C143 78.7(7)
O146 C141 C142 C144 -34.8(7)
C156 C141 C142 C144 85.7(7)
N138 C141 C142 C144 -154.9(5)
C143 C142 C144 C145 -63.8(8)
C141 C142 C144 C145 167.6(6)
C134 C135 O146 C141 -22.7(8)
C136 C135 O146 C141 160.5(5)
C156 C141 O146 C135 159.8(5)
C142 C141 O146 C135 -74.9(6)
N138 C141 O146 C135 48.7(6)
O139 N138 C147 O148 102.2(6)
O137 N138 C147 O148 -19.7(8)
C141 N138 C147 O148 -136.6(6)
O139 N138 C147 C149 -71.5(8)
O137 N138 C147 C149 166.6(6)
C141 N138 C147 C149 49.7(8)
O148 C147 C149 C150 -0.4(12)
N138 C147 C149 C150 172.8(7)
O148 C147 C149 N154 171.4(6)
N138 C147 C149 N154 -15.4(10)
C147 C149 C150 C151 -55.6(11)
N154 C149 C150 C151 132.6(8)
C147 C149 C150 C152 69.3(12)
N154 C149 C150 C152 -102.5(9)
C149 C150 C152 C153 57.3(12)
C151 C150 C152 C153 -176.3(9)
C147 C149 N154 O155 170.7(7)
C150 C149 N154 O155 -17.2(10)
C147 C149 N154 C156 -9.6(10)
C150 C149 N154 C156 162.5(7)
O155 N154 C156 O157 14.6(10)
C149 N154 C156 O157 -165.0(5)
O155 N154 C156 C141 174.2(6)
C149 N154 C156 C141 -5.4(10)
O146 C141 C156 N154 -73.4(7)
C142 C141 C156 N154 162.2(6)
N138 C141 C156 N154 38.6(8)
O146 C141 C156 O157 85.6(6)
C142 C141 C156 O157 -38.8(8)
N138 C141 C156 O157 -162.4(5)
N154 C156 O157 C158 71.9(7)
C141 C156 O157 C158 -88.7(7)
